data_1551412
loop_
_publ_author_name
'Christensen, Jeppe'
'Horton, Peter N.'
'Bury, Charles S.'
'Dickerson, Joshua L.'
'Taberman, Helena'
'Garman, Elspeth F.'
'Coles, Simon J.'

_publ_section_title
;
 Radiation damage in small-molecule crystallography: fact not fiction
;
_journal_coeditor_code LQ5022
_journal_issue 4
_journal_name_full IUCrJ
_journal_page_first
;
;
_journal_paper_doi 10.1107/S2052252519006948
_journal_volume 6
_journal_year 2019
_chemical_absolute_configuration ad
_chemical_formula_moiety 'C16 H22 N8 Ni O6, 7(H2 O)'
_chemical_formula_sum 'C16 H36 N8 Ni O13'
_chemical_formula_weight 607.24
_space_group_crystal_system orthorhombic
_space_group_IT_number 19
_space_group_name_Hall 'P 2ac 2ab'
_space_group_name_H-M_alt 'P 21 21 21'
_symmetry_space_group_name_Hall 'P 2ac 2ab'
_symmetry_space_group_name_H-M 'P 21 21 21'
_atom_sites_solution_hydrogens mixed
_atom_sites_solution_primary dual
_audit_creation_date 2019-03-07
_audit_creation_method
;
Olex2 1.2
(compiled 2018.05.29 svn.r3508 for OlexSys, GUI svn.r5506)
;
_audit_update_record
;
2019-03-07 deposited with the CCDC. 2019-05-08 downloaded from the CCDC.
;
_cell_angle_alpha 90
_cell_angle_beta 90
_cell_angle_gamma 90
_cell_formula_units_Z 4
_cell_length_a 8.9490(5)
_cell_length_b 15.4457(7)
_cell_length_c 19.2674(8)
_cell_measurement_reflns_used 8513
_cell_measurement_temperature 100(2)
_cell_measurement_theta_max 29.7380
_cell_measurement_theta_min 2.4800
_cell_volume 2663.2(2)
_computing_cell_refinement 'CrysAlisPro 1.171.39.34b (Rigaku OD, 2017)'
_computing_data_collection 'CrysAlisPro 1.171.39.34b (Rigaku OD, 2017)'
_computing_data_reduction 'CrysAlisPro 1.171.39.34b (Rigaku OD, 2017)'
_computing_molecular_graphics 'Olex2 (Dolomanov et al., 2009)'
_computing_publication_material 'Olex2 (Dolomanov et al., 2009)'
_computing_structure_refinement 'ShelXL (Sheldrick, 2015)'
_computing_structure_solution 'ShelXT (Sheldrick, 2015)'
_diffrn_ambient_environment N~2~
_diffrn_ambient_temperature 100(2)
_diffrn_detector 'CCD area detector'
_diffrn_detector_area_resol_mean 14.286
_diffrn_detector_type 'Rigaku HG Saturn724+ (2x2 bin mode)'
_diffrn_measured_fraction_theta_full 1.000
_diffrn_measured_fraction_theta_max 0.935
_diffrn_measurement_details
;
List of Runs (angles in degrees, time in seconds):

  # Type    Start    End  Width  t~exp~   \w     \q     \k     \f   Frames
--------------------------------------------------------------------------
  1  \w    -31.00  77.00   1.00  130.00    --  -13.00  72.00 -60.00  108
  2  \w    -70.00  23.00   1.00  130.00    --  -13.00 -72.00-180.00   93
  3  \w    -63.00  23.00   1.00  130.00    --  -13.00 -72.00   0.00   86
  4  \w    -83.00 -17.00   1.00  130.00    --  -13.00   0.00-180.00   66
  5  \w    -41.00 -21.00   1.00  130.00    --  -13.00  36.00-180.00   20
;
_diffrn_measurement_device 'four-circle diffractometer'
_diffrn_measurement_device_details 'Rigaku, AFC12 \k goniometer'
_diffrn_measurement_device_type
;
Rigaku FRE+ equipped with VHF Varimax confocal mirrors 
and an AFC12 goniometer and HyPix 6000 detector
;
_diffrn_measurement_method 'profile data from \w-scans'
_diffrn_measurement_specimen_support 'MiTeGen MicroLoop'
_diffrn_orient_matrix_type 'CrysAlisPro convention (1999,Acta A55,543-557)'
_diffrn_orient_matrix_UB_11 0.0564509000
_diffrn_orient_matrix_UB_12 -0.0221357000
_diffrn_orient_matrix_UB_13 0.0188025000
_diffrn_orient_matrix_UB_21 -0.0316913000
_diffrn_orient_matrix_UB_22 -0.0402101000
_diffrn_orient_matrix_UB_23 -0.0099423000
_diffrn_orient_matrix_UB_31 0.0457617000
_diffrn_orient_matrix_UB_32 -0.0005442000
_diffrn_orient_matrix_UB_33 -0.0300545000
_diffrn_radiation_collimation 0.07
_diffrn_radiation_monochromator 'Confocal mirrors, VHF Varimax'
_diffrn_radiation_probe x-ray
_diffrn_radiation_type MoK\a
_diffrn_radiation_wavelength 0.71073
_diffrn_radiation_wavelength_determination fundamental
_diffrn_radiation_xray_symbol K-L~3~
_diffrn_reflns_av_R_equivalents 0.1066
_diffrn_reflns_av_unetI/netI 0.1360
_diffrn_reflns_Laue_measured_fraction_full 1.000
_diffrn_reflns_Laue_measured_fraction_max 0.935
_diffrn_reflns_limit_h_max 12
_diffrn_reflns_limit_h_min -12
_diffrn_reflns_limit_k_max 20
_diffrn_reflns_limit_k_min -20
_diffrn_reflns_limit_l_max 27
_diffrn_reflns_limit_l_min -26
_diffrn_reflns_number 28118
_diffrn_reflns_point_group_measured_fraction_full 1.000
_diffrn_reflns_point_group_measured_fraction_max 0.901
_diffrn_reflns_theta_full 25.242
_diffrn_reflns_theta_max 29.941
_diffrn_reflns_theta_min 1.690
_diffrn_source 'Rotating Anode'
_diffrn_source_current 55.0
_diffrn_source_power 2.475
_diffrn_source_target Mo
_diffrn_source_type 'Rigaku FRE+'
_diffrn_source_voltage 45.0
_exptl_absorpt_coefficient_mu 0.804
_exptl_absorpt_correction_T_max 1.00000
_exptl_absorpt_correction_T_min 0.51940
_exptl_absorpt_correction_type multi-scan
_exptl_absorpt_process_details
;
CrysAlisPro 1.171.39.34b (Rigaku Oxford Diffraction, 2017)
Empirical absorption correction using spherical harmonics,
 implemented in SCALE3 ABSPACK scaling algorithm.
;
_exptl_crystal_colour colourless
_exptl_crystal_density_diffrn 1.514
_exptl_crystal_description needle
_exptl_crystal_F_000 1280
_exptl_crystal_size_max 0.070
_exptl_crystal_size_mid 0.010
_exptl_crystal_size_min 0.010
_refine_diff_density_max 0.796
_refine_diff_density_min -0.543
_refine_diff_density_rms 0.115
_refine_ls_abs_structure_details
;
 Flack x determined using 1374 quotients [(I+)-(I-)]/[(I+)+(I-)]
 (Parsons, Flack and Wagner, Acta Cryst. B69 (2013) 249-259).
;
_refine_ls_abs_structure_Flack -0.020(12)
_refine_ls_extinction_method none
_refine_ls_goodness_of_fit_ref 1.013
_refine_ls_hydrogen_treatment constr
_refine_ls_matrix_type full
_refine_ls_number_parameters 358
_refine_ls_number_reflns 6961
_refine_ls_number_restraints 0
_refine_ls_restrained_S_all 1.013
_refine_ls_R_factor_all 0.1363
_refine_ls_R_factor_gt 0.0709
_refine_ls_shift/su_max 0.001
_refine_ls_shift/su_mean 0.000
_refine_ls_structure_factor_coef Fsqd
_refine_ls_weighting_details 'w=1/[\s^2^(Fo^2^)+(0.0508P)^2^+2.8359P] where P=(Fo^2^+2Fc^2^)/3'
_refine_ls_weighting_scheme calc
_refine_ls_wR_factor_gt 0.1173
_refine_ls_wR_factor_ref 0.1383
_reflns_Friedel_coverage 0.723
_reflns_Friedel_fraction_full 1.000
_reflns_Friedel_fraction_max 0.858
_reflns_number_gt 4478
_reflns_number_total 6961
_reflns_threshold_expression 'I > 2\s(I)'
_cod_data_source_file lq5022.cif
_cod_data_source_block I
_cod_database_code 1551412
_shelx_space_group_comment
;
The symmetry employed for this shelxl refinement is uniquely defined
by the following loop, which should always be used as a source of
symmetry information in preference to the above space-group names.
They are only intended as comments.
;

loop_
_space_group_symop_operation_xyz
'x, y, z'
'-x+1/2, -y, z+1/2'
'-x, y+1/2, -z+1/2'
'x+1/2, -y+1/2, -z'

loop_
_atom_site_label
_atom_site_type_symbol
_atom_site_fract_x
_atom_site_fract_y
_atom_site_fract_z
_atom_site_U_iso_or_equiv
_atom_site_adp_type
_atom_site_occupancy
_atom_site_site_symmetry_order
_atom_site_calc_flag
_atom_site_refinement_flags_posn
_atom_site_refinement_flags_adp
_atom_site_disorder_assembly
_atom_site_disorder_group
Ni01 Ni 0.97579(9) 0.51737(5) 0.79480(4) 0.0141(2) Uani 1 1 d . . . .
O3 O 1.1590(5) 0.7730(3) 0.4163(2) 0.0175(11) Uani 1 1 d . . . .
O6 O 0.9984(5) 0.1085(3) 0.6259(2) 0.0156(10) Uani 1 1 d . . . .
O13 O 0.9224(5) 0.1047(3) 0.2959(3) 0.0234(11) Uani 1 1 d G . . .
H29 H 0.9110 0.1338 0.3330 0.035 Uiso 1 1 d G U . .
H30 H 0.9600 0.1405 0.2673 0.035 Uiso 1 1 d G U . .
O1 O 1.0562(5) 0.9253(3) 0.6261(2) 0.0164(11) Uani 1 1 d . . . .
O10 O 0.6487(6) 1.0641(3) 0.5842(2) 0.0227(11) Uani 1 1 d G . . .
H24 H 0.7085 1.0415 0.5551 0.034 Uiso 1 1 d G U . .
H23 H 0.6337 1.1178 0.5837 0.034 Uiso 1 1 d G U . .
O4 O 1.1020(5) 0.2575(3) 0.4239(2) 0.0191(11) Uani 1 1 d . . . .
O5 O 0.8920(5) 0.1783(3) 0.4262(2) 0.0193(11) Uani 1 1 d . . . .
O2 O 0.9580(6) 0.8554(3) 0.4320(2) 0.0228(11) Uani 1 1 d . . . .
O8 O 0.4091(5) 0.9534(3) 0.5916(2) 0.0263(12) Uani 1 1 d G . . .
H19 H 0.4781 0.9890 0.5814 0.039 Uiso 1 1 d G U . .
H20 H 0.3384 0.9658 0.5639 0.039 Uiso 1 1 d G U . .
O9 O 0.1967(5) 1.0049(3) 0.4930(2) 0.0316(13) Uani 1 1 d G . . .
H22 H 0.1121 1.0007 0.5128 0.047 Uiso 1 1 d G U . .
H21 H 0.1859 0.9981 0.4495 0.047 Uiso 1 1 d G U . .
N5 N 0.9325(6) 0.4254(3) 0.7208(3) 0.0138(13) Uani 1 1 d . . . .
O12 O 1.1130(6) 0.9663(3) 0.3428(3) 0.0309(13) Uani 1 1 d G . . .
H27 H 1.0550 0.9245 0.3526 0.046 Uiso 1 1 d G U . .
H28 H 1.0615 1.0106 0.3322 0.046 Uiso 1 1 d G U . .
N4 N 1.0354(7) 0.6103(3) 0.7233(3) 0.0173(13) Uani 1 1 d . . . .
N7 N 1.1082(6) 0.2206(3) 0.5717(3) 0.0155(12) Uani 1 1 d . . . .
H1N7 H 1.1896 0.2488 0.5645 0.019 Uiso 1 1 calc R U . .
O7 O 0.4543(6) 0.8072(3) 0.6743(2) 0.0270(12) Uani 1 1 d G . . .
H18 H 0.4248 0.8482 0.6482 0.041 Uiso 1 1 d G U . .
H17 H 0.5258 0.7840 0.6521 0.041 Uiso 1 1 d G U . .
N8 N 1.2429(6) 0.0624(3) 0.6971(3) 0.0149(12) Uani 1 1 d . . . .
H1N8 H 1.2843 0.0652 0.7390 0.018 Uiso 1 1 calc R U . .
H2N8 H 1.2966 0.0262 0.6713 0.018 Uiso 1 1 calc R U . .
N1 N 0.8060(6) 0.9749(3) 0.6943(2) 0.0146(11) Uani 1 1 d . . . .
H1N1 H 0.7637 0.9698 0.7359 0.018 Uiso 1 1 calc R U . .
H2N1 H 0.7537 1.0133 0.6699 0.018 Uiso 1 1 calc R U . .
N2 N 0.9391(6) 0.8166(3) 0.5699(3) 0.0154(12) Uani 1 1 d . . . .
H1N2 H 0.8541 0.7925 0.5619 0.019 Uiso 1 1 calc R U . .
N6 N 0.7982(6) 0.3403(4) 0.6543(3) 0.0169(13) Uani 1 1 d . . . .
H1N6 H 0.7277 0.3060 0.6414 0.020 Uiso 1 1 calc R U . .
N3 N 1.1960(7) 0.6876(4) 0.6634(3) 0.0244(14) Uani 1 1 d . . . .
H1N3 H 1.2731 0.7187 0.6542 0.029 Uiso 1 1 calc R U . .
C4 C 1.0602(8) 0.8077(4) 0.4533(3) 0.0163(15) Uani 1 1 d . . . .
C16 C 1.2419(8) 0.1491(4) 0.6649(4) 0.0193(16) Uani 1 1 d . . . .
H16A H 1.3321 0.1573 0.6378 0.023 Uiso 1 1 calc R U . .
H16B H 1.2389 0.1933 0.7007 0.023 Uiso 1 1 calc R U . .
C8 C 1.1608(8) 0.6530(5) 0.7250(3) 0.0215(16) Uani 1 1 d . . . .
H8 H 1.2194 0.6589 0.7645 0.026 Uiso 1 1 calc R U . .
C11 C 0.9173(8) 0.3656(4) 0.6150(3) 0.0169(15) Uani 1 1 d . . . .
C3 C 1.0685(8) 0.7862(4) 0.5318(3) 0.0154(15) Uani 1 1 d . . . .
H3 H 1.1571 0.8149 0.5509 0.019 Uiso 1 1 calc R U . .
C2 C 0.9451(8) 0.8793(4) 0.6162(3) 0.0140(15) Uani 1 1 d . . . .
C9 C 0.8106(8) 0.3780(4) 0.7163(3) 0.0162(15) Uani 1 1 d . . . .
H9 H 0.7415 0.3717 0.7520 0.019 Uiso 1 1 calc R U . .
C13 C 0.9744(8) 0.2430(4) 0.5321(3) 0.0155(14) Uani 1 1 d . . . .
H13 H 0.8901 0.2092 0.5499 0.019 Uiso 1 1 calc R U . .
C12 C 0.9397(8) 0.3395(4) 0.5413(3) 0.0159(15) Uani 1 1 d . . . .
H12A H 1.0212 0.3731 0.5219 0.019 Uiso 1 1 calc R U . .
H12B H 0.8501 0.3534 0.5152 0.019 Uiso 1 1 calc R U . .
C7 C 0.9863(8) 0.6175(4) 0.6556(3) 0.0173(15) Uani 1 1 d . . . .
H7 H 0.8981 0.5940 0.6385 0.021 Uiso 1 1 calc R U . .
C14 C 0.9924(8) 0.2240(4) 0.4540(3) 0.0160(15) Uani 1 1 d . . . .
C10 C 1.0001(8) 0.4171(4) 0.6565(3) 0.0178(15) Uani 1 1 d . . . .
H10 H 1.0897 0.4432 0.6438 0.021 Uiso 1 1 calc R U . .
C15 C 1.1066(8) 0.1571(4) 0.6188(3) 0.0129(14) Uani 1 1 d . . . .
C5 C 1.0862(9) 0.6884(4) 0.5429(3) 0.0204(16) Uani 1 1 d . . . .
H5A H 1.0054 0.6585 0.5194 0.025 Uiso 1 1 calc R U . .
H5B H 1.1794 0.6696 0.5221 0.025 Uiso 1 1 calc R U . .
C6 C 1.0856(8) 0.6638(4) 0.6179(3) 0.0188(16) Uani 1 1 d . . . .
C1 C 0.8046(8) 0.8905(4) 0.6586(4) 0.0189(15) Uani 1 1 d . . . .
H1A H 0.7180 0.8870 0.6285 0.023 Uiso 1 1 calc R U . .
H1B H 0.7976 0.8444 0.6926 0.023 Uiso 1 1 calc R U . .
O11 O 0.8350(9) 1.0086(4) 0.4824(3) 0.0570(19) Uani 1 1 d G . A 2
H26 H 0.8657 1.0469 0.4541 0.085 Uiso 1 1 d G U A 2
H25 H 0.8748 0.9618 0.4683 0.085 Uiso 1 1 d G U A 2

loop_
_atom_site_aniso_label
_atom_site_aniso_U_11
_atom_site_aniso_U_22
_atom_site_aniso_U_33
_atom_site_aniso_U_23
_atom_site_aniso_U_13
_atom_site_aniso_U_12
Ni01 0.0201(4) 0.0150(4) 0.0071(3) -0.0004(4) 0.0001(4) -0.0006(4)
O3 0.020(3) 0.022(3) 0.010(2) -0.001(2) 0.001(2) 0.003(2)
O6 0.017(3) 0.017(2) 0.013(2) 0.0014(18) -0.003(2) -0.003(2)
O13 0.034(3) 0.027(2) 0.010(2) -0.004(2) -0.001(3) -0.002(2)
O1 0.022(3) 0.014(2) 0.014(2) -0.0008(19) 0.004(2) -0.005(2)
O10 0.030(3) 0.021(3) 0.017(3) 0.002(2) 0.002(2) 0.002(2)
O4 0.025(3) 0.019(2) 0.014(2) 0.000(2) 0.002(2) -0.003(2)
O5 0.024(3) 0.019(3) 0.016(2) -0.002(2) -0.001(2) -0.003(2)
O2 0.027(3) 0.026(3) 0.015(2) 0.006(2) 0.001(2) 0.006(2)
O8 0.023(3) 0.031(3) 0.025(3) 0.000(2) -0.001(2) -0.006(2)
O9 0.030(3) 0.044(4) 0.021(3) 0.000(3) -0.001(2) -0.010(3)
N5 0.018(3) 0.011(3) 0.012(3) -0.004(2) 0.002(2) -0.002(2)
O12 0.038(3) 0.027(3) 0.028(3) 0.008(3) 0.007(2) 0.002(3)
N4 0.022(3) 0.015(3) 0.015(3) 0.005(2) 0.000(3) -0.006(3)
N7 0.018(3) 0.018(3) 0.011(3) 0.003(2) 0.000(2) -0.004(2)
O7 0.033(3) 0.030(3) 0.018(3) -0.002(2) 0.008(2) 0.002(3)
N8 0.017(3) 0.020(3) 0.008(3) -0.001(3) 0.003(2) 0.000(2)
N1 0.026(3) 0.013(3) 0.005(2) -0.001(2) -0.003(2) 0.002(2)
N2 0.019(3) 0.014(3) 0.013(3) -0.001(2) 0.001(2) -0.003(2)
N6 0.021(3) 0.018(3) 0.012(3) -0.004(2) 0.002(2) -0.006(2)
N3 0.021(4) 0.030(4) 0.022(3) 0.009(3) -0.001(3) -0.005(3)
C4 0.022(4) 0.015(3) 0.013(3) 0.000(3) 0.000(3) 0.001(3)
C16 0.024(4) 0.019(4) 0.015(3) 0.002(3) -0.005(3) -0.002(3)
C8 0.033(5) 0.024(4) 0.008(3) 0.006(3) -0.002(3) -0.006(3)
C11 0.027(4) 0.014(3) 0.009(3) 0.001(3) 0.001(3) 0.003(3)
C3 0.017(4) 0.019(3) 0.011(3) -0.002(3) 0.003(3) 0.003(3)
C2 0.023(4) 0.010(3) 0.009(3) 0.006(2) 0.002(3) 0.000(3)
C9 0.022(4) 0.017(3) 0.010(3) 0.001(3) 0.001(3) 0.001(3)
C13 0.019(4) 0.017(3) 0.011(3) -0.002(2) 0.001(3) -0.002(3)
C12 0.020(4) 0.021(3) 0.007(3) 0.000(3) -0.002(3) 0.004(3)
C7 0.024(4) 0.017(3) 0.011(3) 0.000(3) -0.004(3) -0.003(3)
C14 0.018(4) 0.010(3) 0.020(3) 0.002(3) -0.001(3) 0.007(3)
C10 0.021(4) 0.017(3) 0.016(3) -0.002(3) 0.004(3) 0.002(3)
C15 0.020(4) 0.010(3) 0.009(3) -0.002(3) 0.001(3) -0.001(3)
C5 0.030(4) 0.022(4) 0.010(3) -0.002(3) 0.002(3) 0.000(3)
C6 0.027(4) 0.019(4) 0.010(3) -0.002(3) -0.001(3) 0.003(3)
C1 0.021(4) 0.018(4) 0.018(3) 0.003(3) -0.002(3) -0.001(3)
O11 0.098(5) 0.023(3) 0.050(4) -0.002(3) 0.041(4) 0.001(4)

loop_
_atom_type_symbol
_atom_type_description
_atom_type_scat_dispersion_real
_atom_type_scat_dispersion_imag
_atom_type_scat_source
C C 0.0033 0.0016 'International Tables Vol C Tables 4.2.6.8 and 6.1.1.4'
H H 0.0000 0.0000 'International Tables Vol C Tables 4.2.6.8 and 6.1.1.4'
N N 0.0061 0.0033 'International Tables Vol C Tables 4.2.6.8 and 6.1.1.4'
O O 0.0106 0.0060 'International Tables Vol C Tables 4.2.6.8 and 6.1.1.4'
Ni Ni 0.3393 1.1124 'International Tables Vol C Tables 4.2.6.8 and 6.1.1.4'

loop_
_geom_angle_atom_site_label_1
_geom_angle_atom_site_label_2
_geom_angle_atom_site_label_3
_geom_angle
_geom_angle_site_symmetry_1
_geom_angle_site_symmetry_3
N5 Ni01 N4 93.8(2) . .
N5 Ni01 N1 91.7(2) . 3_746
N4 Ni01 N1 92.5(2) . 3_746
N5 Ni01 N8 96.1(2) . 3_756
N4 Ni01 N8 93.5(2) . 3_756
N1 Ni01 N8 169.8(2) 3_746 3_756
N5 Ni01 O6 174.9(2) . 3_756
N4 Ni01 O6 89.48(18) . 3_756
N1 Ni01 O6 92.02(19) 3_746 3_756
N8 Ni01 O6 79.9(2) 3_756 3_756
N5 Ni01 O1 90.57(18) . 3_746
N4 Ni01 O1 172.2(2) . 3_746
N1 Ni01 O1 80.86(19) 3_746 3_746
N8 Ni01 O1 92.5(2) 3_756 3_746
O6 Ni01 O1 86.60(17) 3_756 3_746
C15 O6 Ni01 113.9(4) . 3_746
H29 O13 H30 104.5 . .
C2 O1 Ni01 113.0(4) . 3_756
H24 O10 H23 119.9 . .
H19 O8 H20 104.5 . .
H22 O9 H21 109.5 . .
C9 N5 C10 104.6(5) . .
C9 N5 Ni01 126.0(4) . .
C10 N5 Ni01 127.1(4) . .
H27 O12 H28 109.5 . .
C8 N4 C7 104.8(5) . .
C8 N4 Ni01 124.1(4) . .
C7 N4 Ni01 127.3(4) . .
C15 N7 C13 121.3(6) . .
C15 N7 H1N7 119.3 . .
C13 N7 H1N7 119.3 . .
H18 O7 H17 104.5 . .
C16 N8 Ni01 109.2(4) . 3_746
C16 N8 H1N8 109.8 . .
Ni01 N8 H1N8 109.8 3_746 .
C16 N8 H2N8 109.8 . .
Ni01 N8 H2N8 109.8 3_746 .
H1N8 N8 H2N8 108.3 . .
C1 N1 Ni01 109.6(4) . 3_756
C1 N1 H1N1 109.8 . .
Ni01 N1 H1N1 109.8 3_756 .
C1 N1 H2N1 109.8 . .
Ni01 N1 H2N1 109.8 3_756 .
H1N1 N1 H2N1 108.2 . .
C2 N2 C3 123.2(6) . .
C2 N2 H1N2 118.4 . .
C3 N2 H1N2 118.4 . .
C9 N6 C11 107.8(6) . .
C9 N6 H1N6 126.1 . .
C11 N6 H1N6 126.1 . .
C8 N3 C6 106.9(6) . .
C8 N3 H1N3 126.6 . .
C6 N3 H1N3 126.6 . .
O2 C4 O3 125.6(6) . .
O2 C4 C3 119.0(6) . .
O3 C4 C3 115.4(6) . .
N8 C16 C15 109.1(5) . .
N8 C16 H16A 109.9 . .
C15 C16 H16A 109.9 . .
N8 C16 H16B 109.9 . .
C15 C16 H16B 109.9 . .
H16A C16 H16B 108.3 . .
N4 C8 N3 112.6(6) . .
N4 C8 H8 123.7 . .
N3 C8 H8 123.7 . .
C10 C11 N6 105.6(6) . .
C10 C11 C12 130.6(7) . .
N6 C11 C12 123.8(6) . .
N2 C3 C5 109.3(5) . .
N2 C3 C4 112.7(6) . .
C5 C3 C4 110.6(5) . .
N2 C3 H3 108.0 . .
C5 C3 H3 108.0 . .
C4 C3 H3 108.0 . .
O1 C2 N2 124.0(6) . .
O1 C2 C1 121.3(6) . .
N2 C2 C1 114.7(6) . .
N5 C9 N6 111.8(6) . .
N5 C9 H9 124.1 . .
N6 C9 H9 124.1 . .
N7 C13 C12 109.6(5) . .
N7 C13 C14 112.3(5) . .
C12 C13 C14 108.6(5) . .
N7 C13 H13 108.7 . .
C12 C13 H13 108.7 . .
C14 C13 H13 108.7 . .
C11 C12 C13 113.6(5) . .
C11 C12 H12A 108.8 . .
C13 C12 H12A 108.8 . .
C11 C12 H12B 108.8 . .
C13 C12 H12B 108.8 . .
H12A C12 H12B 107.7 . .
C6 C7 N4 110.0(6) . .
C6 C7 H7 125.0 . .
N4 C7 H7 125.0 . .
O4 C14 O5 126.4(6) . .
O4 C14 C13 117.1(6) . .
O5 C14 C13 116.5(6) . .
C11 C10 N5 110.1(6) . .
C11 C10 H10 124.9 . .
N5 C10 H10 124.9 . .
O6 C15 N7 122.1(6) . .
O6 C15 C16 121.0(6) . .
N7 C15 C16 116.9(6) . .
C6 C5 C3 112.6(6) . .
C6 C5 H5A 109.1 . .
C3 C5 H5A 109.1 . .
C6 C5 H5B 109.1 . .
C3 C5 H5B 109.1 . .
H5A C5 H5B 107.8 . .
C7 C6 N3 105.7(6) . .
C7 C6 C5 131.1(7) . .
N3 C6 C5 123.2(7) . .
N1 C1 C2 110.3(5) . .
N1 C1 H1A 109.6 . .
C2 C1 H1A 109.6 . .
N1 C1 H1B 109.6 . .
C2 C1 H1B 109.6 . .
H1A C1 H1B 108.1 . .
H26 O11 H25 104.4 . .

loop_
_geom_bond_atom_site_label_1
_geom_bond_atom_site_label_2
_geom_bond_distance
_geom_bond_site_symmetry_2
Ni01 N5 2.050(5) .
Ni01 N4 2.059(5) .
Ni01 N1 2.071(5) 3_746
Ni01 N8 2.083(5) 3_756
Ni01 O6 2.089(4) 3_756
Ni01 O1 2.104(4) 3_746
O3 C4 1.256(8) .
O6 C15 1.233(8) .
O6 Ni01 2.089(4) 3_746
O13 H29 0.8503 .
O13 H30 0.8503 .
O1 C2 1.237(8) .
O1 Ni01 2.104(4) 3_756
O10 H24 0.8501 .
O10 H23 0.8404 .
O4 C14 1.251(8) .
O5 C14 1.262(8) .
O2 C4 1.244(8) .
O8 H19 0.8501 .
O8 H20 0.8500 .
O9 H22 0.8500 .
O9 H21 0.8499 .
N5 C9 1.316(8) .
N5 C10 1.384(8) .
O12 H27 0.8499 .
O12 H28 0.8500 .
N4 C8 1.302(9) .
N4 C7 1.381(8) .
N7 C15 1.336(8) .
N7 C13 1.462(9) .
N7 H1N7 0.8600 .
O7 H18 0.8499 .
O7 H17 0.8496 .
N8 C16 1.476(8) .
N8 Ni01 2.083(5) 3_746
N8 H1N8 0.8900 .
N8 H2N8 0.8900 .
N1 C1 1.474(8) .
N1 Ni01 2.071(5) 3_756
N1 H1N1 0.8900 .
N1 H2N1 0.8900 .
N2 C2 1.318(8) .
N2 C3 1.449(8) .
N2 H1N2 0.8600 .
N6 C9 1.333(8) .
N6 C11 1.365(8) .
N6 H1N6 0.8600 .
N3 C8 1.338(8) .
N3 C6 1.371(9) .
N3 H1N3 0.8600 .
C4 C3 1.550(9) .
C16 C15 1.507(9) .
C16 H16A 0.9700 .
C16 H16B 0.9700 .
C8 H8 0.9300 .
C11 C10 1.349(9) .
C11 C12 1.490(8) .
C3 C5 1.534(9) .
C3 H3 0.9800 .
C2 C1 1.509(9) .
C9 H9 0.9300 .
C13 C12 1.533(9) .
C13 C14 1.541(8) .
C13 H13 0.9800 .
C12 H12A 0.9700 .
C12 H12B 0.9700 .
C7 C6 1.352(10) .
C7 H7 0.9300 .
C10 H10 0.9300 .
C5 C6 1.494(9) .
C5 H5A 0.9700 .
C5 H5B 0.9700 .
C1 H1A 0.9700 .
C1 H1B 0.9700 .
O11 H26 0.8503 .
O11 H25 0.8504 .
